data_7203646
loop_
_publ_author_name
'\/Lukasz Dobrzycki'
'Krzysztof Wo\'zniak'

_publ_section_title
;
 On polymorphism and planarity of benzidine dihydrochloride
;
_journal_issue 11
_journal_name_full CrystEngComm
_journal_page_first 780
_journal_paper_doi 10.1039/b612605g
_journal_volume 8
_journal_year 2006
_chemical_formula_sum 'C12 H14 Cl2 N2'
_chemical_formula_weight 257.15
_chemical_name_systematic
;
?
;
_space_group_IT_number 2
_symmetry_cell_setting triclinic
_symmetry_space_group_name_Hall '-P 1'
_symmetry_space_group_name_H-M 'P -1'
_atom_sites_solution_hydrogens geom
_atom_sites_solution_primary direct
_atom_sites_solution_secondary difmap
_audit_creation_method SHELXL-97
_cell_angle_alpha 85.165(13)
_cell_angle_beta 76.785(13)
_cell_angle_gamma 73.868(16)
_cell_formula_units_Z 2
_cell_length_a 6.5705(11)
_cell_length_b 7.6756(14)
_cell_length_c 12.6098(18)
_cell_measurement_temperature 120(2)
_cell_volume 594.58(18)
_computing_cell_refinement
;
CrysAlis RED, Oxford Diffraction Ltd.,
Version 1.171.28cycle2 beta (release 25-10-2005 CrysAlis171 .NET)
(compiled Oct 25 2005,08:50:05)
;
_computing_data_collection
;
CrysAlis CCD, Oxford Diffraction Ltd.,
Version 1.171.28cycle2 beta (release 25-10-2005 CrysAlis171 .NET)
(compiled Oct 25 2005,08:50:05)
;
_computing_data_reduction
;
CrysAlis RED, Oxford Diffraction Ltd.,
Version 1.171.28cycle2 beta (release 25-10-2005 CrysAlis171 .NET)
(compiled Oct 25 2005,08:50:05)
;
_computing_molecular_graphics Diamond
_computing_publication_material SHELXTL-97
_computing_structure_refinement 'SHELXL-97 (Sheldrick, 1997)'
_computing_structure_solution 'SHELXS-97 (Sheldrick, 1990)'
_diffrn_ambient_temperature 120(2)
_diffrn_detector_area_resol_mean 8.6479
_diffrn_measured_fraction_theta_full 0.996
_diffrn_measured_fraction_theta_max 0.996
_diffrn_measurement_device_type KM4CCD
_diffrn_measurement_method 'omega scan'
_diffrn_radiation_monochromator graphite
_diffrn_radiation_source 'fine-focus sealed tube'
_diffrn_radiation_type MoK\a
_diffrn_radiation_wavelength 0.71073
_diffrn_reflns_av_R_equivalents 0.0107
_diffrn_reflns_av_sigmaI/netI 0.0079
_diffrn_reflns_limit_h_max 9
_diffrn_reflns_limit_h_min -9
_diffrn_reflns_limit_k_max 10
_diffrn_reflns_limit_k_min -10
_diffrn_reflns_limit_l_max 17
_diffrn_reflns_limit_l_min -17
_diffrn_reflns_number 14508
_diffrn_reflns_theta_full 30.00
_diffrn_reflns_theta_max 30.00
_diffrn_reflns_theta_min 3.19
_diffrn_standards_decay_% 2
_diffrn_standards_number '1 frame'
_exptl_absorpt_coefficient_mu 0.519
_exptl_absorpt_correction_T_max 0.85
_exptl_absorpt_correction_T_min 0.75
_exptl_absorpt_correction_type analytical
_exptl_absorpt_process_details
;
CrysAlis RED, Oxford Diffraction Ltd.,
Version 1.171.28cycle2 beta (release 25-10-2005 CrysAlis171 .NET)
(compiled Oct 25 2005,08:50:05)
Analytical numeric absorption correction using a multifaceted crystal
model based on expressions derived by R.C. Clark & J.S. Reid.
;
_exptl_crystal_colour colourless
_exptl_crystal_density_diffrn 1.436
_exptl_crystal_density_method 'not measured'
_exptl_crystal_description prismatic
_exptl_crystal_F_000 268
_exptl_crystal_size_max 0.88
_exptl_crystal_size_mid 0.43
_exptl_crystal_size_min 0.32
_refine_diff_density_max 0.521
_refine_diff_density_min -0.217
_refine_diff_density_rms 0.066
_refine_ls_extinction_coef 0.074(5)
_refine_ls_extinction_expression Fc^*^=kFc[1+0.001xFc^2^\l^3^/sin(2\q)]^-1/4^
_refine_ls_extinction_method SHELXL
_refine_ls_goodness_of_fit_ref 1.115
_refine_ls_hydrogen_treatment refall
_refine_ls_matrix_type full
_refine_ls_number_parameters 202
_refine_ls_number_reflns 3452
_refine_ls_number_restraints 0
_refine_ls_restrained_S_all 1.115
_refine_ls_R_factor_all 0.0243
_refine_ls_R_factor_gt 0.0218
_refine_ls_shift/su_max 0.001
_refine_ls_shift/su_mean 0.000
_refine_ls_structure_factor_coef Fsqd
_refine_ls_weighting_details 'calc w=1/[\s^2^(Fo^2^)+(0.0468P)^2^+0.0795P] where P=(Fo^2^+2Fc^2^)/3'
_refine_ls_weighting_scheme calc
_refine_ls_wR_factor_gt 0.0708
_refine_ls_wR_factor_ref 0.0734
_reflns_number_gt 3131
_reflns_number_total 3452
_reflns_threshold_expression >2sigma(I)
_cod_data_source_file b612605g.txt
_cod_data_source_block 1a_120
_cod_depositor_comments
;
The following automatic conversions were performed:
'_symmetry_cell_setting' value 'Triclinic' changed to 'triclinic'
according to '/home/saulius/struct/CIF-dictionaries/cif_core.dic'
dictionary named 'cif_core.dic' version 2.4.1 from 2010-06-29.

Automatic conversion script
Id: cif_fix_enum 1527 2010-12-29 10:47:43Z saulius 
;
_cod_original_cell_volume 594.58(17)
_cod_original_sg_symbol_H-M P-1
_cod_database_code 7203646

loop_
_symmetry_equiv_pos_as_xyz
'x, y, z'
'-x, -y, -z'

loop_
_atom_site_label
_atom_site_type_symbol
_atom_site_fract_x
_atom_site_fract_y
_atom_site_fract_z
_atom_site_U_iso_or_equiv
_atom_site_adp_type
_atom_site_occupancy
_atom_site_symmetry_multiplicity
_atom_site_calc_flag
_atom_site_refinement_flags
_atom_site_disorder_assembly
_atom_site_disorder_group
Cl1 Cl 0.03971(3) 0.17640(2) 0.080928(13) 0.01292(7) Uani 1 1 d . . .
Cl2 Cl 0.46084(3) 0.32459(2) 0.911442(13) 0.01369(7) Uani 1 1 d . . .
N1 N 1.10319(11) 0.56602(9) 0.11552(5) 0.01224(13) Uani 1 1 d . . .
N2 N 0.41134(11) 0.92387(9) 0.88626(5) 0.01268(13) Uani 1 1 d . . .
C1 C 0.99392(12) 0.61926(10) 0.22723(6) 0.01067(14) Uani 1 1 d . . .
C2 C 0.93435(12) 0.49065(10) 0.30275(6) 0.01262(14) Uani 1 1 d . . .
C3 C 0.83649(12) 0.54304(10) 0.40961(6) 0.01247(14) Uani 1 1 d . . .
C4 C 0.79494(12) 0.72235(10) 0.44152(6) 0.01071(13) Uani 1 1 d . . .
C5 C 0.85604(12) 0.84863(10) 0.36231(6) 0.01291(14) Uani 1 1 d . . .
C6 C 0.95750(12) 0.79762(10) 0.25581(6) 0.01276(14) Uani 1 1 d . . .
C7 C 0.51270(12) 0.87111(10) 0.77336(6) 0.01119(14) Uani 1 1 d . . .
C8 C 0.63209(12) 0.97726(10) 0.70655(6) 0.01357(14) Uani 1 1 d . . .
C9 C 0.72207(12) 0.92866(10) 0.59858(6) 0.01352(14) Uani 1 1 d . . .
C10 C 0.69376(12) 0.77577(10) 0.55622(6) 0.01093(14) Uani 1 1 d . . .
C11 C 0.57249(12) 0.67204(10) 0.62650(6) 0.01326(14) Uani 1 1 d . . .
C12 C 0.48199(12) 0.71832(10) 0.73493(6) 0.01302(14) Uani 1 1 d . . .
H1A H 1.102(2) 0.459(2) 0.1028(11) 0.025(3) Uiso 1 1 d . . .
H1B H 1.238(2) 0.5746(18) 0.1001(11) 0.022(3) Uiso 1 1 d . . .
H1C H 1.041(2) 0.6414(19) 0.0648(11) 0.021(3) Uiso 1 1 d . . .
H2 H 0.967(2) 0.3652(16) 0.2839(9) 0.022(3) Uiso 1 1 d . . .
H2A H 0.414(2) 1.033(2) 0.8964(11) 0.026(3) Uiso 1 1 d . . .
H2B H 0.479(2) 0.8498(18) 0.9357(11) 0.020(3) Uiso 1 1 d . . .
H2C H 0.274(2) 0.9178(18) 0.9052(11) 0.021(3) Uiso 1 1 d . . .
H3 H 0.804(2) 0.4514(16) 0.4620(10) 0.023(3) Uiso 1 1 d . . .
H5 H 0.8224(19) 0.9748(15) 0.3787(9) 0.019(3) Uiso 1 1 d . . .
H6 H 0.999(2) 0.8835(17) 0.2030(10) 0.028(3) Uiso 1 1 d . . .
H8 H 0.654(2) 1.0793(17) 0.7335(10) 0.025(3) Uiso 1 1 d . . .
H9 H 0.805(2) 1.0028(17) 0.5546(10) 0.025(3) Uiso 1 1 d . . .
H11 H 0.545(2) 0.5682(16) 0.6011(9) 0.024(3) Uiso 1 1 d . . .
H12 H 0.398(2) 0.6481(17) 0.7797(10) 0.025(3) Uiso 1 1 d . . .

loop_
_atom_site_aniso_label
_atom_site_aniso_U_11
_atom_site_aniso_U_22
_atom_site_aniso_U_33
_atom_site_aniso_U_23
_atom_site_aniso_U_13
_atom_site_aniso_U_12
Cl1 0.01479(11) 0.01178(11) 0.01207(10) -0.00023(6) -0.00047(7) -0.00531(7)
Cl2 0.01517(11) 0.01305(11) 0.01284(10) -0.00004(6) -0.00078(7) -0.00566(7)
N1 0.0151(3) 0.0130(3) 0.0084(3) -0.0014(2) -0.0003(2) -0.0050(2)
N2 0.0147(3) 0.0144(3) 0.0085(3) -0.0016(2) -0.0005(2) -0.0044(2)
C1 0.0109(3) 0.0132(3) 0.0077(3) -0.0008(2) -0.0010(2) -0.0035(2)
C2 0.0156(3) 0.0117(3) 0.0107(3) -0.0005(2) -0.0017(2) -0.0046(2)
C3 0.0152(3) 0.0122(3) 0.0100(3) 0.0007(2) -0.0012(2) -0.0052(2)
C4 0.0107(3) 0.0123(3) 0.0091(3) -0.0009(2) -0.0016(2) -0.0032(2)
C5 0.0162(3) 0.0113(3) 0.0110(3) -0.0003(2) -0.0020(2) -0.0039(2)
C6 0.0163(3) 0.0117(3) 0.0103(3) 0.0009(2) -0.0019(2) -0.0049(2)
C7 0.0111(3) 0.0134(3) 0.0083(3) -0.0012(2) -0.0011(2) -0.0026(2)
C8 0.0155(3) 0.0148(3) 0.0113(3) -0.0023(2) -0.0006(2) -0.0068(3)
C9 0.0154(3) 0.0147(3) 0.0109(3) -0.0013(2) 0.0003(2) -0.0070(3)
C10 0.0109(3) 0.0125(3) 0.0090(3) -0.0009(2) -0.0013(2) -0.0029(2)
C11 0.0147(3) 0.0136(3) 0.0116(3) -0.0016(2) -0.0003(2) -0.0057(2)
C12 0.0147(3) 0.0133(3) 0.0108(3) -0.0003(2) -0.0001(2) -0.0056(3)

loop_
_atom_type_symbol
_atom_type_description
_atom_type_scat_dispersion_real
_atom_type_scat_dispersion_imag
_atom_type_scat_source
C C 0.0033 0.0000 'International Tables Vol C Tables 4.2.6.8 and 6.1.1.4'
H H 0.0000 0.0000 'International Tables Vol C Tables 4.2.6.8 and 6.1.1.4'
N N 0.0061 0.0000 'International Tables Vol C Tables 4.2.6.8 and 6.1.1.4'
Cl Cl 0.1484 0.0000 'International Tables Vol C Tables 4.2.6.8 and 6.1.1.4'

loop_
_geom_angle_atom_site_label_1
_geom_angle_atom_site_label_2
_geom_angle_atom_site_label_3
_geom_angle
_geom_angle_site_symmetry_1
_geom_angle_site_symmetry_3
_geom_angle_publ_flag
C1 N1 H1A 112.3(9) . . ?
C1 N1 H1B 111.7(9) . . ?
H1A N1 H1B 109.7(12) . . ?
C1 N1 H1C 112.5(8) . . ?
H1A N1 H1C 106.6(13) . . ?
H1B N1 H1C 103.7(12) . . ?
C7 N2 H2A 110.7(9) . . ?
C7 N2 H2B 112.8(8) . . ?
H2A N2 H2B 107.3(13) . . ?
C7 N2 H2C 112.6(8) . . ?
H2A N2 H2C 108.5(13) . . ?
H2B N2 H2C 104.6(12) . . ?
C2 C1 C6 121.44(7) . . ?
C2 C1 N1 119.72(7) . . ?
C6 C1 N1 118.82(7) . . ?
C1 C2 C3 118.79(7) . . ?
C1 C2 H2 121.4(7) . . ?
C3 C2 H2 119.7(7) . . ?
C2 C3 C4 121.52(7) . . ?
C2 C3 H3 118.0(7) . . ?
C4 C3 H3 120.4(7) . . ?
C3 C4 C5 117.86(6) . . ?
C3 C4 C10 120.97(7) . . ?
C5 C4 C10 121.16(7) . . ?
C6 C5 C4 121.27(7) . . ?
C6 C5 H5 117.5(7) . . ?
C4 C5 H5 121.1(7) . . ?
C1 C6 C5 119.10(7) . . ?
C1 C6 H6 120.1(7) . . ?
C5 C6 H6 120.7(7) . . ?
C12 C7 C8 121.48(7) . . ?
C12 C7 N2 119.00(7) . . ?
C8 C7 N2 119.51(7) . . ?
C7 C8 C9 118.92(7) . . ?
C7 C8 H8 121.0(7) . . ?
C9 C8 H8 120.1(7) . . ?
C8 C9 C10 121.43(7) . . ?
C8 C9 H9 117.3(7) . . ?
C10 C9 H9 121.2(7) . . ?
C11 C10 C9 117.82(6) . . ?
C11 C10 C4 121.10(7) . . ?
C9 C10 C4 121.05(7) . . ?
C12 C11 C10 121.51(7) . . ?
C12 C11 H11 117.4(7) . . ?
C10 C11 H11 121.1(7) . . ?
C7 C12 C11 118.84(7) . . ?
C7 C12 H12 121.5(7) . . ?
C11 C12 H12 119.6(7) . . ?

loop_
_geom_bond_atom_site_label_1
_geom_bond_atom_site_label_2
_geom_bond_distance
_geom_bond_site_symmetry_2
_geom_bond_publ_flag
N1 C1 1.4623(9) . ?
N1 H1A 0.850(15) . ?
N1 H1B 0.882(15) . ?
N1 H1C 0.916(13) . ?
N2 C7 1.4656(9) . ?
N2 H2A 0.863(15) . ?
N2 H2B 0.913(13) . ?
N2 H2C 0.891(14) . ?
C1 C2 1.3858(10) . ?
C1 C6 1.3868(10) . ?
C2 C3 1.3937(10) . ?
C2 H2 0.964(12) . ?
C3 C4 1.4018(10) . ?
C3 H3 0.957(12) . ?
C4 C5 1.4029(10) . ?
C4 C10 1.4869(11) . ?
C5 C6 1.3912(10) . ?
C5 H5 0.961(11) . ?
C6 H6 0.947(13) . ?
C7 C12 1.3868(10) . ?
C7 C8 1.3879(11) . ?
C8 C9 1.3920(10) . ?
C8 H8 0.940(12) . ?
C9 C10 1.4033(10) . ?
C9 H9 0.955(13) . ?
C10 C11 1.4017(10) . ?
C11 C12 1.3936(10) . ?
C11 H11 0.958(12) . ?
C12 H12 0.942(13) . ?

loop_
_geom_hbond_atom_site_label_D
_geom_hbond_atom_site_label_H
_geom_hbond_atom_site_label_A
_geom_hbond_distance_DH
_geom_hbond_distance_HA
_geom_hbond_distance_DA
_geom_hbond_angle_DHA
_geom_hbond_site_symmetry_A
N1 H1A Cl1 0.850(15) 2.368(15) 3.2099(9) 171.1(13) 1_655
N1 H1B Cl2 0.882(15) 2.289(15) 3.1415(9) 162.7(12) 2_766
N1 H1C Cl1 0.916(13) 2.283(13) 3.1833(9) 167.6(12) 2_665
N2 H2A Cl2 0.863(15) 2.371(15) 3.2303(9) 173.6(13) 1_565
N2 H2B Cl2 0.913(13) 2.299(13) 3.1810(8) 162.3(11) 2_667
N2 H2C Cl1 0.891(14) 2.334(14) 3.1937(9) 161.9(11) 2_566

loop_
_geom_torsion_atom_site_label_1
_geom_torsion_atom_site_label_2
_geom_torsion_atom_site_label_3
_geom_torsion_atom_site_label_4
_geom_torsion
_geom_torsion_site_symmetry_1
_geom_torsion_site_symmetry_2
_geom_torsion_site_symmetry_3
_geom_torsion_site_symmetry_4
_geom_torsion_publ_flag
C6 C1 C2 C3 -0.22(11) . . . . ?
N1 C1 C2 C3 178.02(7) . . . . ?
C1 C2 C3 C4 0.85(11) . . . . ?
C2 C3 C4 C5 -0.29(11) . . . . ?
C2 C3 C4 C10 -178.97(7) . . . . ?
C3 C4 C5 C6 -0.92(11) . . . . ?
C10 C4 C5 C6 177.76(7) . . . . ?
C2 C1 C6 C5 -0.95(11) . . . . ?
N1 C1 C6 C5 -179.21(7) . . . . ?
C4 C5 C6 C1 1.53(11) . . . . ?
C12 C7 C8 C9 0.16(11) . . . . ?
N2 C7 C8 C9 -178.10(7) . . . . ?
C7 C8 C9 C10 0.25(11) . . . . ?
C8 C9 C10 C11 -0.39(11) . . . . ?
C8 C9 C10 C4 -178.51(7) . . . . ?
C3 C4 C10 C11 -21.60(12) . . . . ?
C5 C4 C10 C11 159.76(7) . . . . ?
C3 C4 C10 C9 156.45(7) . . . . ?
C5 C4 C10 C9 -22.18(12) . . . . ?
C9 C10 C11 C12 0.12(11) . . . . ?
C4 C10 C11 C12 178.24(7) . . . . ?
C8 C7 C12 C11 -0.41(11) . . . . ?
N2 C7 C12 C11 177.85(6) . . . . ?
C10 C11 C12 C7 0.27(11) . . . . ?

loop_
_cod_related_entry_id
_cod_related_entry_database
_cod_related_entry_code
1 ChemSpider 10300
